data_7109969
loop_
_publ_author_name
'Yi-Ling Tsai'
'Yu-Shiou Fan'
'Chia-Jui Lee'
'Chan-Hui Huang'
'Utpal Das'
'Wenwei Lin'

_publ_section_title
;
 An efficient synthesis of trisubstituted oxazoles via chemoselective
 O-acylations and intramolecular Wittig reactions
;
_journal_name_full Chem.Commun.
_journal_page_first 10266
_journal_paper_doi 10.1039/c3cc45883k
_journal_volume 49
_journal_year 2013
_chemical_formula_moiety 'C17 H12 F3 N O2'
_chemical_formula_sum 'C17 H12 F3 N O2'
_chemical_formula_weight 319.28
_chemical_name_systematic
;
 ?
;
_space_group_IT_number 2
_symmetry_cell_setting triclinic
_symmetry_space_group_name_Hall '-P 1'
_symmetry_space_group_name_H-M 'P -1'
_atom_sites_solution_hydrogens geom
_atom_sites_solution_primary direct
_atom_sites_solution_secondary difmap
_audit_creation_method SHELXL-97
_cell_angle_alpha 99.234(5)
_cell_angle_beta 94.192(5)
_cell_angle_gamma 104.966(5)
_cell_formula_units_Z 4
_cell_length_a 9.433(2)
_cell_length_b 9.695(3)
_cell_length_c 17.073(4)
_cell_measurement_reflns_used 0
_cell_measurement_temperature 200(2)
_cell_measurement_theta_max 0
_cell_measurement_theta_min 0
_cell_volume 1478.1(7)
_computing_molecular_graphics 'Ortep-3 for Windows (Farrugia, 1997)'
_computing_publication_material 'WinGX publication routines (Farrugia, 1999)'
_computing_structure_refinement 'SHELXL-97 (Sheldrick, 1997)'
_computing_structure_solution 'SHELXS-86 (Sheldrick, 1986)'
_diffrn_ambient_temperature 200(2)
_diffrn_measured_fraction_theta_full 0.984
_diffrn_measured_fraction_theta_max 0.984
_diffrn_radiation_monochromator graphite
_diffrn_radiation_source 'fine-focus sealed tube'
_diffrn_radiation_type MoK\a
_diffrn_radiation_wavelength 0.71073
_diffrn_reflns_av_R_equivalents 0.0334
_diffrn_reflns_av_sigmaI/netI 0.0473
_diffrn_reflns_limit_h_max 11
_diffrn_reflns_limit_h_min -11
_diffrn_reflns_limit_k_max 8
_diffrn_reflns_limit_k_min -11
_diffrn_reflns_limit_l_max 20
_diffrn_reflns_limit_l_min -20
_diffrn_reflns_number 12247
_diffrn_reflns_theta_full 25.00
_diffrn_reflns_theta_max 25.00
_diffrn_reflns_theta_min 2.21
_exptl_absorpt_coefficient_mu 0.120
_exptl_absorpt_correction_T_max 0.9684
_exptl_absorpt_correction_T_min 0.9252
_exptl_absorpt_correction_type multi-scan
_exptl_crystal_colour colorless
_exptl_crystal_density_diffrn 1.435
_exptl_crystal_density_method 'not measured'
_exptl_crystal_description prism
_exptl_crystal_F_000 656
_exptl_crystal_size_max 0.66
_exptl_crystal_size_mid 0.53
_exptl_crystal_size_min 0.27
_refine_diff_density_max 0.281
_refine_diff_density_min -0.384
_refine_diff_density_rms 0.044
_refine_ls_extinction_method none
_refine_ls_goodness_of_fit_ref 1.031
_refine_ls_hydrogen_treatment constr
_refine_ls_matrix_type full
_refine_ls_number_parameters 427
_refine_ls_number_reflns 5132
_refine_ls_number_restraints 0
_refine_ls_restrained_S_all 1.031
_refine_ls_R_factor_all 0.0843
_refine_ls_R_factor_gt 0.0529
_refine_ls_shift/su_max 0.022
_refine_ls_shift/su_mean 0.001
_refine_ls_structure_factor_coef Fsqd
_refine_ls_weighting_details 'calc w=1/[\s^2^(Fo^2^)+(0.0506P)^2^+0.6127P] where P=(Fo^2^+2Fc^2^)/3'
_refine_ls_weighting_scheme calc
_refine_ls_wR_factor_gt 0.1177
_refine_ls_wR_factor_ref 0.1352
_reflns_number_gt 3440
_reflns_number_total 5132
_reflns_threshold_expression >2sigma(I)
_cod_data_source_file c3cc45883k.txt
_cod_data_source_block a15034
_cod_original_cell_volume 1478.2(7)
_cod_database_code 7109969

loop_
_symmetry_equiv_pos_as_xyz
'x, y, z'
'-x, -y, -z'

loop_
_atom_site_label
_atom_site_type_symbol
_atom_site_fract_x
_atom_site_fract_y
_atom_site_fract_z
_atom_site_U_iso_or_equiv
_atom_site_adp_type
_atom_site_occupancy
_atom_site_symmetry_multiplicity
_atom_site_calc_flag
_atom_site_refinement_flags
_atom_site_disorder_assembly
_atom_site_disorder_group
C1 C 0.8533(3) 0.4145(2) 0.28151(13) 0.0352(6) Uani 1 1 d . . .
C2 C 0.7392(3) 0.3067(3) 0.31124(15) 0.0424(6) Uani 1 1 d . . .
C3 C 0.8933(2) 0.4373(2) 0.20886(13) 0.0324(5) Uani 1 1 d . . .
C4 C 0.8329(2) 0.3593(2) 0.12704(13) 0.0297(5) Uani 1 1 d . . .
C5 C 0.6829(2) 0.2911(2) 0.10503(14) 0.0345(6) Uani 1 1 d . . .
H5 H 0.6165 0.2907 0.1443 0.041 Uiso 1 1 calc R . .
C6 C 0.6291(3) 0.2237(2) 0.02652(13) 0.0339(6) Uani 1 1 d . . .
H6 H 0.5266 0.1771 0.0124 0.041 Uiso 1 1 calc R . .
C7 C 0.7248(2) 0.2245(2) -0.03083(13) 0.0320(5) Uani 1 1 d . . .
C8 C 0.5315(3) 0.0917(3) -0.13420(15) 0.0598(9) Uani 1 1 d . . .
H8A H 0.5209 0.0385 -0.1927 0.072 Uiso 1 1 d R . .
H8B H 0.4909 0.0309 -0.1016 0.072 Uiso 1 1 d R . .
H8C H 0.4566 0.1781 -0.1235 0.072 Uiso 1 1 d R . .
C9 C 0.8749(3) 0.2933(2) -0.01007(14) 0.0358(6) Uani 1 1 d . . .
H9 H 0.9410 0.2939 -0.0495 0.043 Uiso 1 1 calc R . .
C10 C 0.9271(2) 0.3605(2) 0.06774(13) 0.0341(6) Uani 1 1 d . . .
H10 H 1.0293 0.4087 0.0814 0.041 Uiso 1 1 calc R . .
C11 C 1.0349(3) 0.6102(2) 0.29780(14) 0.0343(6) Uani 1 1 d . . .
C12 C 1.1393(3) 0.7424(3) 0.34255(14) 0.0358(6) Uani 1 1 d . . .
C13 C 1.2197(3) 0.8424(3) 0.30062(15) 0.0432(6) Uani 1 1 d . . .
H13 H 1.2077 0.8230 0.2438 0.052 Uiso 1 1 calc R . .
C14 C 1.3172(3) 0.9701(3) 0.34244(17) 0.0507(7) Uani 1 1 d . . .
H14 H 1.3716 1.0388 0.3142 0.061 Uiso 1 1 calc R . .
C15 C 1.3357(3) 0.9981(3) 0.42497(17) 0.0543(8) Uani 1 1 d . . .
H15 H 1.4029 1.0857 0.4533 0.065 Uiso 1 1 calc R . .
C16 C 1.2566(3) 0.8989(3) 0.46633(17) 0.0581(8) Uani 1 1 d . . .
H16 H 1.2699 0.9183 0.5231 0.070 Uiso 1 1 calc R . .
C17 C 1.1584(3) 0.7717(3) 0.42563(15) 0.0478(7) Uani 1 1 d . . .
H17 H 1.1037 0.7041 0.4544 0.057 Uiso 1 1 calc R . .
C18 C 0.8530(3) 0.9145(2) 0.27980(13) 0.0351(6) Uani 1 1 d . A .
C19 C 0.7312(3) 0.8129(3) 0.30897(15) 0.0420(7) Uani 1 1 d . . .
C20 C 0.8951(2) 0.9413(2) 0.20787(13) 0.0312(5) Uani 1 1 d . . .
C21 C 0.8408(2) 0.8632(2) 0.12542(13) 0.0291(5) Uani 1 1 d . A .
C22 C 0.7853(2) 0.7125(2) 0.10539(13) 0.0326(6) Uani 1 1 d . . .
H22 H 0.7838 0.6563 0.1462 0.039 Uiso 1 1 calc R A .
C23 C 0.7322(2) 0.6427(2) 0.02740(13) 0.0327(6) Uani 1 1 d . A .
H23 H 0.6938 0.5400 0.0152 0.039 Uiso 1 1 calc R . .
C24 C 0.7357(2) 0.7238(2) -0.03255(13) 0.0307(5) Uani 1 1 d . . .
C25 C 0.6224(3) 0.5126(3) -0.13227(15) 0.0536(8) Uani 1 1 d . . .
H25A H 0.5528 0.4793 -0.0986 0.064 Uiso 1 1 d R A .
H25B H 0.5770 0.4893 -0.1851 0.064 Uiso 1 1 d R . .
H25C H 0.7131 0.4651 -0.1198 0.064 Uiso 1 1 d R . .
C26 C 0.7940(2) 0.8741(2) -0.01433(13) 0.0336(6) Uani 1 1 d . A .
H26 H 0.7981 0.9295 -0.0557 0.040 Uiso 1 1 calc R . .
C27 C 0.8460(2) 0.9429(2) 0.06349(13) 0.0326(6) Uani 1 1 d . . .
H27 H 0.8857 1.0455 0.0753 0.039 Uiso 1 1 calc R A .
C28 C 1.0296(3) 1.1134(2) 0.29919(13) 0.0345(6) Uani 1 1 d . . .
C29 C 1.1340(3) 1.2436(3) 0.34646(13) 0.0359(6) Uani 1 1 d . A .
C30 C 1.2243(3) 1.3422(3) 0.30784(15) 0.0426(6) Uani 1 1 d . . .
H30 H 1.2185 1.3242 0.2512 0.051 Uiso 1 1 calc R A .
C31 C 1.3224(3) 1.4665(3) 0.35233(16) 0.0503(7) Uani 1 1 d . A .
H31 H 1.3839 1.5338 0.3259 0.060 Uiso 1 1 calc R . .
C32 C 1.3316(3) 1.4937(3) 0.43450(16) 0.0508(7) Uani 1 1 d . . .
H32 H 1.3991 1.5796 0.4645 0.061 Uiso 1 1 calc R A .
C33 C 1.2432(3) 1.3964(3) 0.47304(16) 0.0542(8) Uani 1 1 d . A .
H33 H 1.2497 1.4151 0.5297 0.065 Uiso 1 1 calc R . .
C34 C 1.1445(3) 1.2710(3) 0.42936(14) 0.0474(7) Uani 1 1 d . . .
H34 H 1.0839 1.2038 0.4562 0.057 Uiso 1 1 calc R A .
N1 N 1.0116(2) 0.5626(2) 0.22099(11) 0.0346(5) Uani 1 1 d . . .
N2 N 1.0087(2) 1.0702(2) 0.22210(11) 0.0342(5) Uani 1 1 d . A .
O1 O 0.94220(18) 0.52440(17) 0.33974(9) 0.0383(4) Uani 1 1 d . . .
O2 O 0.68370(17) 0.16155(18) -0.10975(9) 0.0416(4) Uani 1 1 d . . .
O3 O 0.93812(18) 1.02378(17) 0.33927(9) 0.0382(4) Uani 1 1 d . A .
O4 O 0.68424(18) 0.66640(17) -0.11129(9) 0.0415(4) Uani 1 1 d . A .
F1 F 0.7817(2) 0.28986(19) 0.38419(9) 0.0736(6) Uani 1 1 d . . .
F2 F 0.70576(17) 0.17619(15) 0.26453(9) 0.0561(5) Uani 1 1 d . . .
F3 F 0.61311(19) 0.34297(19) 0.31499(12) 0.0807(6) Uani 1 1 d . . .
F4 F 0.6331(3) 0.8782(3) 0.3367(2) 0.0665(7) Uani 0.70 1 d P A 1
F5 F 0.7824(3) 0.7701(4) 0.37440(18) 0.0842(10) Uani 0.70 1 d P A 1
F6 F 0.6667(5) 0.6973(4) 0.25740(19) 0.1115(16) Uani 0.70 1 d P A 1
F4' F 0.6020(8) 0.7768(9) 0.2605(5) 0.076(2) Uiso 0.30 1 d P A 2
F5' F 0.7457(8) 0.6879(8) 0.3105(6) 0.0773(19) Uiso 0.30 1 d P A 2
F6' F 0.6925(10) 0.8511(9) 0.3750(5) 0.090(2) Uiso 0.30 1 d P A 2

loop_
_atom_site_aniso_label
_atom_site_aniso_U_11
_atom_site_aniso_U_22
_atom_site_aniso_U_33
_atom_site_aniso_U_23
_atom_site_aniso_U_13
_atom_site_aniso_U_12
C1 0.0404(14) 0.0298(12) 0.0333(13) 0.0039(10) 0.0015(11) 0.0080(11)
C2 0.0470(16) 0.0384(14) 0.0420(15) 0.0082(12) 0.0079(12) 0.0109(13)
C3 0.0312(13) 0.0300(12) 0.0377(14) 0.0072(10) 0.0046(10) 0.0109(11)
C4 0.0321(13) 0.0247(11) 0.0328(13) 0.0046(10) 0.0039(10) 0.0088(10)
C5 0.0300(13) 0.0372(13) 0.0373(14) 0.0112(11) 0.0082(10) 0.0074(11)
C6 0.0271(12) 0.0338(13) 0.0390(14) 0.0106(11) 0.0023(10) 0.0034(11)
C7 0.0344(13) 0.0281(12) 0.0326(13) 0.0061(10) 0.0025(10) 0.0069(11)
C8 0.0454(16) 0.074(2) 0.0381(15) 0.0031(14) -0.0047(12) -0.0159(16)
C9 0.0322(13) 0.0360(13) 0.0367(14) 0.0018(11) 0.0090(11) 0.0066(11)
C10 0.0263(12) 0.0327(12) 0.0404(14) 0.0031(11) 0.0037(11) 0.0057(11)
C11 0.0360(13) 0.0347(13) 0.0344(14) 0.0074(11) 0.0029(11) 0.0130(12)
C12 0.0357(13) 0.0348(13) 0.0354(14) 0.0017(11) -0.0007(11) 0.0115(11)
C13 0.0410(15) 0.0447(15) 0.0392(14) 0.0002(12) 0.0030(12) 0.0088(13)
C14 0.0428(16) 0.0427(15) 0.0599(18) 0.0032(13) 0.0060(13) 0.0040(13)
C15 0.0505(17) 0.0415(15) 0.0599(19) -0.0085(14) -0.0090(14) 0.0082(14)
C16 0.069(2) 0.0520(17) 0.0428(16) -0.0037(14) -0.0114(15) 0.0113(16)
C17 0.0564(17) 0.0451(15) 0.0379(15) 0.0052(12) -0.0032(13) 0.0109(14)
C18 0.0409(14) 0.0294(12) 0.0322(13) 0.0024(10) 0.0033(11) 0.0067(11)
C19 0.0559(18) 0.0365(14) 0.0322(14) 0.0048(11) 0.0118(13) 0.0097(14)
C20 0.0327(13) 0.0276(12) 0.0335(13) 0.0033(10) 0.0036(10) 0.0103(11)
C21 0.0263(12) 0.0288(12) 0.0320(12) 0.0036(10) 0.0058(10) 0.0077(10)
C22 0.0362(13) 0.0306(12) 0.0329(13) 0.0088(10) 0.0068(10) 0.0099(11)
C23 0.0329(13) 0.0271(12) 0.0353(13) 0.0037(10) 0.0057(10) 0.0043(11)
C24 0.0258(12) 0.0346(12) 0.0295(13) 0.0023(10) 0.0059(10) 0.0061(11)
C25 0.0568(17) 0.0455(16) 0.0377(15) -0.0035(12) 0.0011(13) -0.0146(14)
C26 0.0328(13) 0.0331(12) 0.0362(13) 0.0128(11) 0.0059(10) 0.0073(11)
C27 0.0313(13) 0.0278(12) 0.0364(13) 0.0055(10) 0.0051(10) 0.0042(11)
C28 0.0364(13) 0.0345(13) 0.0319(13) 0.0062(11) 0.0050(10) 0.0083(12)
C29 0.0378(14) 0.0343(13) 0.0345(14) 0.0011(11) 0.0010(11) 0.0120(12)
C30 0.0436(15) 0.0412(14) 0.0371(14) 0.0002(12) 0.0033(12) 0.0057(13)
C31 0.0479(16) 0.0431(15) 0.0509(17) 0.0033(13) 0.0025(13) 0.0009(14)
C32 0.0513(17) 0.0401(15) 0.0508(17) -0.0053(13) -0.0094(13) 0.0070(14)
C33 0.0671(19) 0.0487(16) 0.0396(15) -0.0023(13) -0.0053(14) 0.0124(16)
C34 0.0559(17) 0.0436(15) 0.0368(15) 0.0039(12) 0.0011(13) 0.0068(14)
N1 0.0351(11) 0.0336(11) 0.0333(11) 0.0036(9) 0.0016(9) 0.0087(9)
N2 0.0348(11) 0.0308(10) 0.0347(11) 0.0038(9) 0.0031(9) 0.0067(9)
O1 0.0443(10) 0.0367(9) 0.0322(9) 0.0039(7) 0.0042(8) 0.0098(8)
O2 0.0380(9) 0.0459(10) 0.0323(9) -0.0004(8) 0.0011(7) 0.0017(8)
O3 0.0467(10) 0.0340(9) 0.0308(9) 0.0036(7) 0.0048(8) 0.0069(8)
O4 0.0435(10) 0.0405(10) 0.0318(9) 0.0028(7) 0.0015(8) -0.0008(8)
F1 0.0927(13) 0.0732(12) 0.0416(9) 0.0236(8) 0.0062(9) -0.0079(10)
F2 0.0682(11) 0.0360(8) 0.0548(10) 0.0060(7) 0.0096(8) -0.0011(8)
F3 0.0554(11) 0.0703(12) 0.1322(17) 0.0353(12) 0.0475(11) 0.0250(10)
F4 0.0428(13) 0.0653(16) 0.113(2) 0.0394(16) 0.0412(15) 0.0296(13)
F5 0.0588(16) 0.119(2) 0.089(2) 0.086(2) 0.0064(14) 0.0099(17)
F6 0.131(3) 0.072(2) 0.0633(19) -0.0458(16) 0.063(2) -0.071(2)

loop_
_atom_type_symbol
_atom_type_description
_atom_type_scat_dispersion_real
_atom_type_scat_dispersion_imag
_atom_type_scat_source
C C 0.0033 0.0016 'International Tables Vol C Tables 4.2.6.8 and 6.1.1.4'
H H 0.0000 0.0000 'International Tables Vol C Tables 4.2.6.8 and 6.1.1.4'
N N 0.0061 0.0033 'International Tables Vol C Tables 4.2.6.8 and 6.1.1.4'
O O 0.0106 0.0060 'International Tables Vol C Tables 4.2.6.8 and 6.1.1.4'
F F 0.0171 0.0103 'International Tables Vol C Tables 4.2.6.8 and 6.1.1.4'

loop_
_geom_angle_atom_site_label_1
_geom_angle_atom_site_label_2
_geom_angle_atom_site_label_3
_geom_angle
C3 C1 O1 108.94(19)
C3 C1 C2 136.0(2)
O1 C1 C2 115.0(2)
F1 C2 F3 106.6(2)
F1 C2 F2 106.8(2)
F3 C2 F2 106.1(2)
F1 C2 C1 112.2(2)
F3 C2 C1 112.6(2)
F2 C2 C1 112.1(2)
C1 C3 N1 107.82(19)
C1 C3 C4 132.2(2)
N1 C3 C4 119.98(19)
C5 C4 C10 118.1(2)
C5 C4 C3 122.6(2)
C10 C4 C3 119.2(2)
C6 C5 C4 121.0(2)
C6 C5 H5 119.5
C4 C5 H5 119.5
C7 C6 C5 119.8(2)
C7 C6 H6 120.1
C5 C6 H6 120.1
O2 C7 C6 124.7(2)
O2 C7 C9 115.3(2)
C6 C7 C9 120.0(2)
O2 C8 H8A 107.9
O2 C8 H8B 112.9
H8A C8 H8B 112.0
O2 C8 H8C 111.2
H8A C8 H8C 114.0
H8B C8 H8C 98.7
C10 C9 C7 119.7(2)
C10 C9 H9 120.1
C7 C9 H9 120.1
C9 C10 C4 121.3(2)
C9 C10 H10 119.3
C4 C10 H10 119.3
N1 C11 O1 113.46(19)
N1 C11 C12 128.8(2)
O1 C11 C12 117.7(2)
C17 C12 C13 119.7(2)
C17 C12 C11 121.4(2)
C13 C12 C11 118.9(2)
C14 C13 C12 119.5(2)
C14 C13 H13 120.2
C12 C13 H13 120.2
C15 C14 C13 120.3(3)
C15 C14 H14 119.8
C13 C14 H14 119.8
C16 C15 C14 120.1(2)
C16 C15 H15 120.0
C14 C15 H15 120.0
C15 C16 C17 120.3(3)
C15 C16 H16 119.8
C17 C16 H16 119.8
C16 C17 C12 120.0(3)
C16 C17 H17 120.0
C12 C17 H17 120.0
C20 C18 O3 108.87(19)
C20 C18 C19 137.1(2)
O3 C18 C19 113.4(2)
F6' C19 F5' 104.5(6)
F6' C19 F6 126.6(4)
F5' C19 F6 54.3(4)
F6' C19 F4 43.0(4)
F5' C19 F4 131.6(4)
F6 C19 F4 110.4(3)
F6' C19 F5 59.9(5)
F5' C19 F5 55.2(4)
F6 C19 F5 107.2(3)
F4 C19 F5 102.4(3)
F6' C19 F4' 101.8(6)
F5' C19 F4' 99.5(5)
F6 C19 F4' 49.0(3)
F4 C19 F4' 66.0(4)
F5 C19 F4' 136.1(4)
F6' C19 C18 119.0(4)
F5' C19 C18 116.2(4)
F6 C19 C18 114.0(2)
F4 C19 C18 111.7(2)
F5 C19 C18 110.3(2)
F4' C19 C18 113.2(4)
C18 C20 N2 107.71(18)
C18 C20 C21 132.1(2)
N2 C20 C21 120.15(19)
C22 C21 C27 117.9(2)
C22 C21 C20 123.1(2)
C27 C21 C20 119.0(2)
C23 C22 C21 121.6(2)
C23 C22 H22 119.2
C21 C22 H22 119.2
C24 C23 C22 119.5(2)
C24 C23 H23 120.3
C22 C23 H23 120.3
O4 C24 C23 124.4(2)
O4 C24 C26 115.71(19)
C23 C24 C26 119.9(2)
O4 C25 H25A 111.3
O4 C25 H25B 108.9
H25A C25 H25B 109.4
O4 C25 H25C 105.9
H25A C25 H25C 105.3
H25B C25 H25C 116.1
C27 C26 C24 120.2(2)
C27 C26 H26 119.9
C24 C26 H26 119.9
C26 C27 C21 120.8(2)
C26 C27 H27 119.6
C21 C27 H27 119.6
N2 C28 O3 113.82(19)
N2 C28 C29 128.7(2)
O3 C28 C29 117.4(2)
C34 C29 C30 119.4(2)
C34 C29 C28 121.1(2)
C30 C29 C28 119.5(2)
C31 C30 C29 119.7(2)
C31 C30 H30 120.1
C29 C30 H30 120.1
C32 C31 C30 120.6(3)
C32 C31 H31 119.7
C30 C31 H31 119.7
C33 C32 C31 119.9(2)
C33 C32 H32 120.0
C31 C32 H32 120.0
C32 C33 C34 120.2(3)
C32 C33 H33 119.9
C34 C33 H33 119.9
C33 C34 C29 120.1(2)
C33 C34 H34 119.9
C29 C34 H34 119.9
C11 N1 C3 105.79(19)
C28 N2 C20 105.62(18)
C11 O1 C1 103.98(17)
C7 O2 C8 117.53(19)
C28 O3 C18 103.98(17)
C24 O4 C25 117.39(18)

loop_
_geom_bond_atom_site_label_1
_geom_bond_atom_site_label_2
_geom_bond_distance
C1 C3 1.358(3)
C1 O1 1.380(3)
C1 C2 1.476(3)
C2 F1 1.328(3)
C2 F3 1.328(3)
C2 F2 1.330(3)
C3 N1 1.396(3)
C3 C4 1.473(3)
C4 C5 1.392(3)
C4 C10 1.395(3)
C5 C6 1.389(3)
C5 H5 0.9500
C6 C7 1.379(3)
C6 H6 0.9500
C7 O2 1.370(3)
C7 C9 1.392(3)
C8 O2 1.419(3)
C8 H8A 1.0332
C8 H8B 0.9076
C8 H8C 1.2295
C9 C10 1.376(3)
C9 H9 0.9500
C10 H10 0.9500
C11 N1 1.301(3)
C11 O1 1.369(3)
C11 C12 1.456(3)
C12 C17 1.390(3)
C12 C13 1.397(3)
C13 C14 1.386(3)
C13 H13 0.9500
C14 C15 1.381(4)
C14 H14 0.9500
C15 C16 1.380(4)
C15 H15 0.9500
C16 C17 1.380(3)
C16 H16 0.9500
C17 H17 0.9500
C18 C20 1.361(3)
C18 O3 1.376(3)
C18 C19 1.481(3)
C19 F6' 1.240(8)
C19 F5' 1.258(7)
C19 F6 1.286(3)
C19 F4 1.323(4)
C19 F5 1.352(3)
C19 F4' 1.353(7)
C20 N2 1.394(3)
C20 C21 1.473(3)
C21 C22 1.394(3)
C21 C27 1.402(3)
C22 C23 1.386(3)
C22 H22 0.9500
C23 C24 1.384(3)
C23 H23 0.9500
C24 O4 1.370(3)
C24 C26 1.392(3)
C25 O4 1.428(3)
C25 H25A 0.9333
C25 H25B 0.9359
C25 H25C 1.0951
C26 C27 1.379(3)
C26 H26 0.9500
C27 H27 0.9500
C28 N2 1.300(3)
C28 O3 1.363(3)
C28 C29 1.460(3)
C29 C34 1.389(3)
C29 C30 1.392(3)
C30 C31 1.383(3)
C30 H30 0.9500
C31 C32 1.377(4)
C31 H31 0.9500
C32 C33 1.376(4)
C32 H32 0.9500
C33 C34 1.387(3)
C33 H33 0.9500
C34 H34 0.9500
